data_7113621
loop_
_publ_author_name
'Bhattacharyya, Sibaprasad'
'Clark, Aurora E.'
'Pink, Maren'
'Zaleski, Jeffrey M.'

_publ_section_title
;
 Isolation of electronic from geometric contributions to Bergman
 cyclization of metalloenediynes
;
_journal_coden_ASTM CHCOFS
_journal_issue 10
_journal_name_full
;
 Chemical Communications (Cambridge, United Kingdom)
;
_journal_page_first 1156
_journal_page_last 1157
_journal_paper_doi 10.1039/b301690k
_journal_year 2003
_chemical_formula_moiety 'C24 H24 Cl2 N2 Zn'
_chemical_formula_sum 'C24 H24 Cl2 N2 Zn'
_chemical_formula_weight 476.72
_space_group_IT_number 9
_symmetry_cell_setting monoclinic
_symmetry_space_group_name_Hall 'C -2yc'
_symmetry_space_group_name_H-M 'C 1 c 1'
_atom_sites_solution_hydrogens geom
_atom_sites_solution_primary direct
_atom_sites_solution_secondary difmap
_audit_creation_method SHELXL-97
_cell_angle_alpha 90.00
_cell_angle_beta 99.317(2)
_cell_angle_gamma 90.00
_cell_formula_units_Z 4
_cell_length_a 19.6558(19)
_cell_length_b 15.9396(15)
_cell_length_c 7.0274(7)
_cell_measurement_reflns_used 5663
_cell_measurement_temperature 120(2)
_cell_measurement_theta_max 27.5
_cell_measurement_theta_min 2.5
_cell_volume 2172.7(4)
_computing_cell_refinement 'SAINT (Bruker, 1999)'
_computing_data_collection 'SMART (Bruker, 1999)'
_computing_data_reduction 'SAINT (Bruker, 1999)'
_computing_molecular_graphics 'XTEL (local library)'
_computing_publication_material 'XCIF (Bruker, 1999), XTEL (local library)'
_computing_structure_refinement 'SHELXL-97 (Sheldrick, 1997)'
_computing_structure_solution 'SIR-92 (Alatomare et al., 1993)'
_diffrn_ambient_temperature 120(2)
_diffrn_detector 'CCD area detector'
_diffrn_detector_area_resol_mean 44.52
_diffrn_detector_type 'Bruker SMART 6000'
_diffrn_measured_fraction_theta_full 0.999
_diffrn_measured_fraction_theta_max 0.999
_diffrn_measurement_details '0.30 degree frames measured for 30 seconds each'
_diffrn_measurement_device 'three-circle goniometer with fixed chi'
_diffrn_measurement_device_type 'Bruker Platform goniometer'
_diffrn_measurement_method \w-scans
_diffrn_radiation_monochromator graphite
_diffrn_radiation_source 'fine-focus sealed tube'
_diffrn_radiation_type MoK\a
_diffrn_radiation_wavelength 0.71073
_diffrn_reflns_av_R_equivalents 0.0170
_diffrn_reflns_av_sigmaI/netI 0.0326
_diffrn_reflns_limit_h_max 25
_diffrn_reflns_limit_h_min -25
_diffrn_reflns_limit_k_max 20
_diffrn_reflns_limit_k_min -20
_diffrn_reflns_limit_l_max 9
_diffrn_reflns_limit_l_min -9
_diffrn_reflns_number 12277
_diffrn_reflns_theta_full 27.51
_diffrn_reflns_theta_max 27.51
_diffrn_reflns_theta_min 2.10
_diffrn_standards_decay_% 0.0
_diffrn_standards_interval_time 909
_diffrn_standards_number 268
_exptl_absorpt_coefficient_mu 1.389
_exptl_absorpt_correction_T_max 0.8852
_exptl_absorpt_correction_T_min 0.7227
_exptl_absorpt_correction_type multi-scan
_exptl_absorpt_process_details 'SADABS, R. Blessing (1995)'
_exptl_crystal_colour colorless
_exptl_crystal_density_diffrn 1.457
_exptl_crystal_density_method 'not measured'
_exptl_crystal_description block
_exptl_crystal_F_000 984
_exptl_crystal_size_max 0.25
_exptl_crystal_size_mid 0.11
_exptl_crystal_size_min 0.09
_refine_diff_density_max 1.587
_refine_diff_density_min -0.246
_refine_diff_density_rms 0.090
_refine_ls_abs_structure_details 'Flack H D (1983), Acta Cryst. A39, 876-881'
_refine_ls_abs_structure_Flack 0.203(9)
_refine_ls_extinction_method none
_refine_ls_goodness_of_fit_ref 1.055
_refine_ls_hydrogen_treatment mixed
_refine_ls_matrix_type full
_refine_ls_number_parameters 283
_refine_ls_number_reflns 4949
_refine_ls_number_restraints 2
_refine_ls_restrained_S_all 1.055
_refine_ls_R_factor_all 0.0334
_refine_ls_R_factor_gt 0.0329
_refine_ls_shift/su_max 0.000
_refine_ls_shift/su_mean 0.000
_refine_ls_structure_factor_coef Fsqd
_refine_ls_weighting_details 'calc w=1/[\s^2^(Fo^2^)+(0.0596P)^2^+1.7391P] where P=(Fo^2^+2Fc^2^)/3'
_refine_ls_weighting_scheme calc
_refine_ls_wR_factor_gt 0.0864
_refine_ls_wR_factor_ref 0.0867
_reflns_number_gt 4848
_reflns_number_total 4949
_reflns_threshold_expression >2sigma(I)
_cod_duplicate_entry 7103657
_cod_data_source_file b301690k.txt
_cod_data_source_block 02050
_cod_depositor_comments
;
The following automatic conversions were performed:

'_exptl_absorpt_correction_type' value 'multi-scans' was replaced
with the value 'multi-scan' as specified in the replacement file
'src/cod-tools/trunk/data/replacement-values/replacement_values.lst'.

Automatic conversion script
Id: cif_fix_values 5376 2017-05-30 11:51:03Z andrius 
;
_cod_original_sg_symbol_H-M Cc
_cod_database_code 7113621

loop_
_symmetry_equiv_pos_as_xyz
'x, y, z'
'x, -y, z+1/2'
'x+1/2, y+1/2, z'
'x+1/2, -y+1/2, z+1/2'

loop_
_atom_site_label
_atom_site_type_symbol
_atom_site_fract_x
_atom_site_fract_y
_atom_site_fract_z
_atom_site_U_iso_or_equiv
_atom_site_adp_type
_atom_site_occupancy
_atom_site_symmetry_multiplicity
_atom_site_calc_flag
_atom_site_refinement_flags
Zn1 Zn 0.776935(16) 0.193496(15) 1.21742(3) 0.01504(8) Uani 1 1 d .
Cl1 Cl 0.75534(4) 0.29724(4) 1.40393(9) 0.02214(14) Uani 1 1 d .
Cl2 Cl 0.79276(3) 0.07116(4) 1.37598(8) 0.01837(12) Uani 1 1 d .
N1 N 0.70788(11) 0.17489(13) 0.9552(3) 0.0144(4) Uani 1 1 d .
N2 N 0.85898(11) 0.20335(13) 1.0580(3) 0.0153(4) Uani 1 1 d .
C1 C 0.65803(13) 0.24429(16) 0.8863(4) 0.0207(5) Uani 1 1 d .
H1A H 0.6373 0.2327 0.7509 0.024(9) Uiso 1 1 calc R
H1B H 0.6204 0.2433 0.9643 0.013(7) Uiso 1 1 calc R
C2 C 0.68784(13) 0.32873(17) 0.8963(4) 0.0186(5) Uani 1 1 d .
C3 C 0.70684(13) 0.39974(16) 0.9099(4) 0.0187(5) Uani 1 1 d .
C4 C 0.73641(15) 0.48205(16) 0.9409(4) 0.0218(5) Uani 1 1 d .
H4 H 0.7084 0.5299 0.9057 0.046(12) Uiso 1 1 calc R
C5 C 0.80192(15) 0.49232(16) 1.0175(4) 0.0218(5) Uani 1 1 d .
H5 H 0.8199 0.5474 1.0404 0.021(8) Uiso 1 1 calc R
C6 C 0.84581(13) 0.42189(16) 1.0662(4) 0.0197(5) Uani 1 1 d .
C7 C 0.87529(13) 0.35616(16) 1.0989(4) 0.0194(5) Uani 1 1 d .
C8 C 0.90815(13) 0.27410(16) 1.1210(4) 0.0210(5) Uani 1 1 d .
H8A H 0.9285 0.2658 1.2580 0.017(8) Uiso 1 1 calc R
H8B H 0.9461 0.2725 1.0442 0.016(7) Uiso 1 1 calc R
C9 C 0.75862(13) 0.16166(18) 0.8182(4) 0.0204(5) Uani 1 1 d .
H9A H 0.7349 0.1719 0.6848 0.024 Uiso 1 1 calc R
H9B H 0.7739 0.1024 0.8263 0.024 Uiso 1 1 calc R
C10 C 0.82155(13) 0.21793(17) 0.8583(4) 0.0166(4) Uani 1 1 d .
H10A H 0.8527 0.2060 0.7640 0.020 Uiso 1 1 calc R
H10B H 0.8071 0.2774 0.8436 0.020 Uiso 1 1 calc R
C11 C 0.66665(13) 0.09513(15) 0.9541(4) 0.0168(5) Uani 1 1 d .
H11A H 0.6972 0.0504 1.0172 0.044(12) Uiso 1 1 calc R
H11B H 0.6512 0.0780 0.8186 0.013(7) Uiso 1 1 calc R
C12 C 0.60429(14) 0.10136(16) 1.0540(4) 0.0186(5) Uani 1 1 d .
C13 C 0.53898(15) 0.0867(2) 0.9473(4) 0.0266(6) Uani 1 1 d .
H13 H 0.5345 0.0733 0.8141 0.022(8) Uiso 1 1 calc R
C14 C 0.48018(16) 0.0916(2) 1.0350(5) 0.0348(7) Uani 1 1 d .
H14 H 0.4361 0.0805 0.9614 0.037(11) Uiso 1 1 calc R
C15 C 0.48542(16) 0.1122(2) 1.2265(5) 0.0325(7) Uani 1 1 d .
H15 H 0.4453 0.1163 1.2851 0.044(12) Uiso 1 1 calc R
C16 C 0.55044(16) 0.1271(2) 1.3341(5) 0.0306(7) Uani 1 1 d .
H16 H 0.5545 0.1415 1.4667 0.044(12) Uiso 1 1 calc R
C17 C 0.60907(15) 0.1211(2) 1.2491(4) 0.0252(6) Uani 1 1 d .
H17 H 0.6531 0.1305 1.3244 0.027(10) Uiso 1 1 calc R
C18 C 0.89933(13) 0.12218(16) 1.0754(4) 0.0181(5) Uani 1 1 d .
H18A H 0.8669 0.0755 1.0358 0.027(9) Uiso 1 1 calc R
H18B H 0.9189 0.1135 1.2128 0.039(11) Uiso 1 1 calc R
C19 C 0.95744(13) 0.11719(15) 0.9580(4) 0.0175(5) Uani 1 1 d .
C20 C 1.02474(15) 0.13690(18) 1.0429(4) 0.0226(6) Uani 1 1 d .
H20 H 1.0338 0.1537 1.1742 0.028(9) Uiso 1 1 calc R
C21 C 1.07850(15) 0.1322(2) 0.9378(5) 0.0277(6) Uani 1 1 d .
H21 H 1.1240 0.1458 0.9974 0.033(10) Uiso 1 1 calc R
C22 C 1.06615(16) 0.1077(2) 0.7469(5) 0.0295(6) Uani 1 1 d .
H22 H 1.1029 0.1062 0.6741 0.035(10) Uiso 1 1 calc R
C23 C 0.99929(16) 0.0851(2) 0.6608(4) 0.0271(6) Uani 1 1 d .
H23 H 0.9908 0.0664 0.5308 0.047(12) Uiso 1 1 calc R
C24 C 0.94545(14) 0.09039(17) 0.7670(4) 0.0221(5) Uani 1 1 d .
H24 H 0.9001 0.0755 0.7085 0.023(8) Uiso 1 1 calc R

loop_
_atom_site_aniso_label
_atom_site_aniso_U_11
_atom_site_aniso_U_22
_atom_site_aniso_U_33
_atom_site_aniso_U_23
_atom_site_aniso_U_13
_atom_site_aniso_U_12
Zn1 0.01607(13) 0.01404(12) 0.01531(13) 0.00024(10) 0.00342(9) 0.00010(11)
Cl1 0.0302(4) 0.0160(2) 0.0216(3) -0.0010(2) 0.0083(3) 0.0021(2)
Cl2 0.0214(3) 0.0149(2) 0.0191(3) 0.0028(2) 0.0042(2) 0.0006(2)
N1 0.0134(9) 0.0139(9) 0.0163(10) 0.0005(7) 0.0035(8) -0.0001(8)
N2 0.0146(10) 0.0153(9) 0.0160(10) 0.0021(7) 0.0025(8) 0.0016(7)
C1 0.0154(11) 0.0159(11) 0.0294(13) 0.0043(10) -0.0008(10) 0.0008(9)
C2 0.0170(11) 0.0183(11) 0.0201(12) 0.0032(9) 0.0021(9) 0.0037(9)
C3 0.0173(11) 0.0206(12) 0.0186(12) 0.0045(9) 0.0040(9) 0.0053(9)
C4 0.0295(14) 0.0128(12) 0.0248(13) 0.0030(10) 0.0097(11) 0.0063(10)
C5 0.0307(13) 0.0132(11) 0.0231(12) -0.0002(9) 0.0094(10) -0.0002(10)
C6 0.0201(12) 0.0175(11) 0.0227(13) -0.0014(9) 0.0067(10) -0.0046(9)
C7 0.0176(11) 0.0180(11) 0.0228(12) -0.0012(9) 0.0041(9) -0.0028(9)
C8 0.0178(12) 0.0169(12) 0.0281(14) -0.0009(10) 0.0033(10) 0.0006(10)
C9 0.0202(12) 0.0279(13) 0.0127(11) -0.0061(9) 0.0018(9) 0.0062(10)
C10 0.0156(11) 0.0169(11) 0.0169(11) 0.0033(9) 0.0015(9) 0.0024(9)
C11 0.0169(11) 0.0154(11) 0.0183(12) -0.0008(9) 0.0032(9) -0.0021(9)
C12 0.0177(12) 0.0181(11) 0.0206(12) 0.0013(9) 0.0048(9) -0.0035(9)
C13 0.0197(13) 0.0359(14) 0.0234(13) 0.0018(11) 0.0006(10) -0.0093(11)
C14 0.0175(13) 0.052(2) 0.0343(16) 0.0079(14) 0.0022(12) -0.0101(13)
C15 0.0201(14) 0.0412(17) 0.0383(18) 0.0006(13) 0.0111(12) -0.0043(12)
C16 0.0288(16) 0.0418(17) 0.0239(15) -0.0038(12) 0.0128(12) -0.0049(13)
C17 0.0195(12) 0.0356(15) 0.0209(13) -0.0053(11) 0.0043(10) -0.0040(11)
C18 0.0168(12) 0.0154(11) 0.0230(12) 0.0017(9) 0.0059(9) 0.0030(9)
C19 0.0152(11) 0.0151(10) 0.0227(12) 0.0005(9) 0.0042(9) 0.0025(9)
C20 0.0181(12) 0.0264(13) 0.0227(14) -0.0035(10) 0.0013(10) 0.0015(10)
C21 0.0152(12) 0.0314(14) 0.0363(16) -0.0034(12) 0.0035(11) 0.0015(10)
C22 0.0247(14) 0.0335(15) 0.0329(16) 0.0005(12) 0.0127(12) 0.0051(12)
C23 0.0295(15) 0.0320(15) 0.0199(13) -0.0046(10) 0.0046(11) 0.0056(11)
C24 0.0185(12) 0.0225(12) 0.0246(13) -0.0042(10) 0.0009(10) 0.0012(9)

loop_
_atom_type_symbol
_atom_type_description
_atom_type_scat_dispersion_real
_atom_type_scat_dispersion_imag
_atom_type_scat_source
C C 0.0033 0.0016 'International Tables Vol C Tables 4.2.6.8 and 6.1.1.4'
H H 0.0000 0.0000 'International Tables Vol C Tables 4.2.6.8 and 6.1.1.4'
N N 0.0061 0.0033 'International Tables Vol C Tables 4.2.6.8 and 6.1.1.4'
Cl Cl 0.1484 0.1585 'International Tables Vol C Tables 4.2.6.8 and 6.1.1.4'
Zn Zn 0.2839 1.4301 'International Tables Vol C Tables 4.2.6.8 and 6.1.1.4'

loop_
_geom_angle_atom_site_label_1
_geom_angle_atom_site_label_2
_geom_angle_atom_site_label_3
_geom_angle
N2 Zn1 N1 89.18(8)
N2 Zn1 Cl1 119.92(6)
N1 Zn1 Cl1 117.72(6)
N2 Zn1 Cl2 105.76(6)
N1 Zn1 Cl2 109.10(6)
Cl1 Zn1 Cl2 112.54(3)
C1 N1 C11 107.27(19)
C1 N1 C9 111.2(2)
C11 N1 C9 106.82(19)
C1 N1 Zn1 117.86(16)
C11 N1 Zn1 112.92(15)
C9 N1 Zn1 100.22(14)
C10 N2 C8 110.8(2)
C10 N2 C18 112.4(2)
C8 N2 C18 108.3(2)
C10 N2 Zn1 101.99(15)
C8 N2 Zn1 114.13(16)
C18 N2 Zn1 109.21(15)
C2 C1 N1 115.2(2)
C2 C1 H1A 108.5
N1 C1 H1A 108.5
C2 C1 H1B 108.5
N1 C1 H1B 108.5
H1A C1 H1B 107.5
C3 C2 C1 174.2(3)
C2 C3 C4 173.5(3)
C5 C4 C3 121.2(2)
C5 C4 H4 119.4
C3 C4 H4 119.4
C4 C5 C6 120.8(3)
C4 C5 H5 119.6
C6 C5 H5 119.6
C7 C6 C5 171.4(3)
C6 C7 C8 174.8(3)
C7 C8 N2 112.9(2)
C7 C8 H8A 109.0
N2 C8 H8A 109.0
C7 C8 H8B 109.0
N2 C8 H8B 109.0
H8A C8 H8B 107.8
N1 C9 C10 113.7(2)
N1 C9 H9A 108.8
C10 C9 H9A 108.8
N1 C9 H9B 108.8
C10 C9 H9B 108.8
H9A C9 H9B 107.7
N2 C10 C9 110.2(2)
N2 C10 H10A 109.6
C9 C10 H10A 109.6
N2 C10 H10B 109.6
C9 C10 H10B 109.6
H10A C10 H10B 108.1
N1 C11 C12 114.7(2)
N1 C11 H11A 108.6
C12 C11 H11A 108.6
N1 C11 H11B 108.6
C12 C11 H11B 108.6
H11A C11 H11B 107.6
C17 C12 C13 118.4(3)
C17 C12 C11 122.7(2)
C13 C12 C11 118.9(2)
C14 C13 C12 120.5(3)
C14 C13 H13 119.7
C12 C13 H13 119.7
C15 C14 C13 120.6(3)
C15 C14 H14 119.7
C13 C14 H14 119.7
C14 C15 C16 119.3(3)
C14 C15 H15 120.4
C16 C15 H15 120.4
C17 C16 C15 120.5(3)
C17 C16 H16 119.8
C15 C16 H16 119.8
C16 C17 C12 120.8(3)
C16 C17 H17 119.6
C12 C17 H17 119.6
N2 C18 C19 115.6(2)
N2 C18 H18A 108.4
C19 C18 H18A 108.4
N2 C18 H18B 108.4
C19 C18 H18B 108.4
H18A C18 H18B 107.4
C24 C19 C20 118.8(2)
C24 C19 C18 121.1(2)
C20 C19 C18 120.1(2)
C21 C20 C19 120.8(3)
C21 C20 H20 119.6
C19 C20 H20 119.6
C22 C21 C20 120.3(3)
C22 C21 H21 119.9
C20 C21 H21 119.9
C21 C22 C23 119.8(3)
C21 C22 H22 120.1
C23 C22 H22 120.1
C24 C23 C22 119.6(3)
C24 C23 H23 120.2
C22 C23 H23 120.2
C19 C24 C23 120.7(2)
C19 C24 H24 119.6
C23 C24 H24 119.6

loop_
_geom_bond_atom_site_label_1
_geom_bond_atom_site_label_2
_geom_bond_distance
Zn1 N2 2.113(2)
Zn1 N1 2.125(2)
Zn1 Cl1 2.1938(7)
Zn1 Cl2 2.2425(6)
N1 C1 1.505(3)
N1 C11 1.507(3)
N1 C9 1.509(3)
N2 C10 1.494(3)
N2 C8 1.505(3)
N2 C18 1.512(3)
C1 C2 1.465(4)
C1 H1A 0.9900
C1 H1B 0.9900
C2 C3 1.191(4)
C3 C4 1.437(4)
C4 C5 1.323(4)
C4 H4 0.9500
C5 C6 1.423(4)
C5 H5 0.9500
C6 C7 1.201(4)
C7 C8 1.456(4)
C8 H8A 0.9900
C8 H8B 0.9900
C9 C10 1.517(4)
C9 H9A 0.9900
C9 H9B 0.9900
C10 H10A 0.9900
C10 H10B 0.9900
C11 C12 1.511(4)
C11 H11A 0.9900
C11 H11B 0.9900
C12 C17 1.395(4)
C12 C13 1.397(4)
C13 C14 1.397(4)
C13 H13 0.9500
C14 C15 1.373(5)
C14 H14 0.9500
C15 C16 1.396(5)
C15 H15 0.9500
C16 C17 1.385(4)
C16 H16 0.9500
C17 H17 0.9500
C18 C19 1.515(3)
C18 H18A 0.9900
C18 H18B 0.9900
C19 C24 1.391(4)
C19 C20 1.396(4)
C20 C21 1.386(4)
C20 H20 0.9500
C21 C22 1.381(5)
C21 H21 0.9500
C22 C23 1.402(4)
C22 H22 0.9500
C23 C24 1.393(4)
C23 H23 0.9500
C24 H24 0.9500

loop_
_geom_torsion_atom_site_label_1
_geom_torsion_atom_site_label_2
_geom_torsion_atom_site_label_3
_geom_torsion_atom_site_label_4
_geom_torsion
N2 Zn1 N1 C1 -109.48(18)
Cl1 Zn1 N1 C1 14.30(19)
Cl2 Zn1 N1 C1 144.11(16)
N2 Zn1 N1 C11 124.50(16)
Cl1 Zn1 N1 C11 -111.72(15)
Cl2 Zn1 N1 C11 18.08(17)
N2 Zn1 N1 C9 11.20(15)
Cl1 Zn1 N1 C9 134.98(13)
Cl2 Zn1 N1 C9 -95.21(14)
N1 Zn1 N2 C10 16.37(15)
Cl1 Zn1 N2 C10 -105.53(14)
Cl2 Zn1 N2 C10 126.01(13)
N1 Zn1 N2 C8 135.89(17)
Cl1 Zn1 N2 C8 13.99(19)
Cl2 Zn1 N2 C8 -114.47(16)
N1 Zn1 N2 C18 -102.74(16)
Cl1 Zn1 N2 C18 135.36(14)
Cl2 Zn1 N2 C18 6.90(17)
C11 N1 C1 C2 174.0(2)
C9 N1 C1 C2 -69.5(3)
Zn1 N1 C1 C2 45.3(3)
N1 C1 C2 C3 -140(3)
C1 C2 C3 C4 123(3)
C2 C3 C4 C5 16(3)
C3 C4 C5 C6 2.0(4)
C4 C5 C6 C7 -1(2)
C5 C6 C7 C8 48(4)
C6 C7 C8 N2 -47(3)
C10 N2 C8 C7 52.8(3)
C18 N2 C8 C7 176.5(2)
Zn1 N2 C8 C7 -61.6(3)
C1 N1 C9 C10 86.6(3)
C11 N1 C9 C10 -156.7(2)
Zn1 N1 C9 C10 -38.8(2)
C8 N2 C10 C9 -163.4(2)
C18 N2 C10 C9 75.2(3)
Zn1 N2 C10 C9 -41.6(2)
N1 C9 C10 N2 59.1(3)
C1 N1 C11 C12 -49.9(3)
C9 N1 C11 C12 -169.2(2)
Zn1 N1 C11 C12 81.6(2)
N1 C11 C12 C17 -60.9(3)
N1 C11 C12 C13 119.2(3)
C17 C12 C13 C14 -0.2(4)
C11 C12 C13 C14 179.8(3)
C12 C13 C14 C15 1.1(5)
C13 C14 C15 C16 -0.9(5)
C14 C15 C16 C17 -0.1(5)
C15 C16 C17 C12 1.0(5)
C13 C12 C17 C16 -0.9(4)
C11 C12 C17 C16 179.2(3)
C10 N2 C18 C19 63.8(3)
C8 N2 C18 C19 -59.0(3)
Zn1 N2 C18 C19 176.20(18)
N2 C18 C19 C24 -86.8(3)
N2 C18 C19 C20 95.4(3)
C24 C19 C20 C21 1.8(4)
C18 C19 C20 C21 179.6(3)
C19 C20 C21 C22 -0.1(5)
C20 C21 C22 C23 -1.9(5)
C21 C22 C23 C24 2.2(5)
C20 C19 C24 C23 -1.5(4)
C18 C19 C24 C23 -179.3(3)
C22 C23 C24 C19 -0.5(4)
